data_4117583
loop_
_publ_author_name
'Dorina F. Sava'
'Lauren E. S. Rohwer'
'Mark A. Rodriguez'
'Tina M. Nenoff'

_publ_contact_author_address
; 
PO Box 5800
MS 1411
Sandia National Laboratories
Albuquerque, New Mexico  87185-1411  USA
;
_publ_contact_author_email marodri@sandia.gov
_publ_contact_author_fax 1-505-844-9781
_publ_contact_author_name 'Mark A. Rodriguez'
_publ_contact_author_phone 1-505-844-3583
_publ_section_title
;
 Intrinsic Broad-Band White-Light Emission by a Tuned, Corrugated
 Metal-Organic Framework
;
_journal_name_full 'Journal of the American Chemical Society'
_journal_page_first 3983
_journal_page_last 3986
_journal_paper_doi 10.1021/ja211230p
_journal_volume 134
_journal_year 2012
_chemical_formula_moiety 'C20 H10 In O8, (C5 H11 O N)*1.5'
_chemical_formula_sum 'C27.5 H26.5 In N1.5 O9.5'
_chemical_formula_weight 644.82
_chemical_name_systematic
; 
 ? 
;
_space_group_IT_number 206
_symmetry_cell_setting cubic
_symmetry_space_group_name_Hall '-I 2b 2c 3'
_symmetry_space_group_name_H-M 'I a -3'
_atom_sites_solution_hydrogens geom
_atom_sites_solution_primary direct
_atom_sites_solution_secondary difmap
_audit_creation_method SHELXL-97
_cell_angle_alpha 90.00
_cell_angle_beta 90.00
_cell_angle_gamma 90.00
_cell_formula_units_Z 48
_cell_length_a 33.975(3)
_cell_length_b 33.975(3)
_cell_length_c 33.975(3)
_cell_measurement_reflns_used 200
_cell_measurement_temperature 188(2)
_cell_measurement_theta_max 23.28
_cell_measurement_theta_min 1.20
_cell_volume 39217(6)
_computing_cell_refinement 'APEX II (Bruker, 2007)'
_computing_data_collection 'APEX II (Bruker, 2007)'
_computing_data_reduction 'APEX II (Bruker, 2007)'
_computing_molecular_graphics 'SHELXTL (Bruker, 2000) and Mercury (Macrae, et al., 2008)'
_computing_publication_material 'SHELXTL (Sheldrick, 2008)'
_computing_structure_refinement 'SHELXTL (Sheldrick, 2008; Bruker, 2000)'
_computing_structure_solution 'SHELXTL (Sheldrick, 2008; Bruker, 2000)'
_diffrn_ambient_temperature 188(2)
_diffrn_measured_fraction_theta_full 1.000
_diffrn_measured_fraction_theta_max 1.000
_diffrn_measurement_device_type 'Bruker APEX CCD'
_diffrn_measurement_method 'omega and phi scans'
_diffrn_radiation_monochromator graphite
_diffrn_radiation_source 'fine-focus sealed tube'
_diffrn_radiation_type MoK\a
_diffrn_radiation_wavelength 0.71073
_diffrn_reflns_av_R_equivalents 0.0619
_diffrn_reflns_av_sigmaI/netI 0.0238
_diffrn_reflns_limit_h_max 37
_diffrn_reflns_limit_h_min -37
_diffrn_reflns_limit_k_max 37
_diffrn_reflns_limit_k_min -37
_diffrn_reflns_limit_l_max 37
_diffrn_reflns_limit_l_min -37
_diffrn_reflns_number 119137
_diffrn_reflns_theta_full 23.28
_diffrn_reflns_theta_max 23.28
_diffrn_reflns_theta_min 1.20
_exptl_absorpt_coefficient_mu 0.771
_exptl_absorpt_correction_T_max 0.8548
_exptl_absorpt_correction_T_min 0.8395
_exptl_absorpt_correction_type numerical
_exptl_absorpt_process_details 'SADABS (Sheldrick, 1999)'
_exptl_crystal_colour 'light yellow'
_exptl_crystal_density_diffrn 1.311
_exptl_crystal_description cube
_exptl_crystal_F_000 15696
_exptl_crystal_size_max 0.23
_exptl_crystal_size_mid 0.21
_exptl_crystal_size_min 0.21
_refine_diff_density_max 0.621
_refine_diff_density_min -0.277
_refine_diff_density_rms 0.073
_refine_ls_extinction_method none
_refine_ls_goodness_of_fit_ref 0.924
_refine_ls_hydrogen_treatment constr
_refine_ls_matrix_type full
_refine_ls_number_parameters 262
_refine_ls_number_reflns 4726
_refine_ls_number_restraints 20
_refine_ls_restrained_S_all 0.927
_refine_ls_R_factor_all 0.1118
_refine_ls_R_factor_gt 0.0691
_refine_ls_shift/su_max 0.001
_refine_ls_shift/su_mean 0.000
_refine_ls_structure_factor_coef Fsqd
_refine_ls_weighting_details 'calc w=1/[\s^2^(Fo^2^)+(0.2000P)^2^+0.0000P] where P=(Fo^2^+2Fc^2^)/3'
_refine_ls_weighting_scheme calc
_refine_ls_wR_factor_gt 0.2242
_refine_ls_wR_factor_ref 0.2664
_reflns_number_gt 2905
_reflns_number_total 4726
_reflns_threshold_expression >2sigma(I)
_cod_data_source_file ja211230p_si_002.cif
_cod_data_source_block compound1_SMOF-1
_cod_original_cell_volume 39217(5)
_cod_original_formula_sum 'C27.50 H26.50 In N1.50 O9.50'
_cod_database_code 4117583

loop_
_symmetry_equiv_pos_as_xyz
'x, y, z'
'-x+1/2, -y, z+1/2'
'-x, y+1/2, -z+1/2'
'x+1/2, -y+1/2, -z'
'z, x, y'
'z+1/2, -x+1/2, -y'
'-z+1/2, -x, y+1/2'
'-z, x+1/2, -y+1/2'
'y, z, x'
'-y, z+1/2, -x+1/2'
'y+1/2, -z+1/2, -x'
'-y+1/2, -z, x+1/2'
'x+1/2, y+1/2, z+1/2'
'-x+1, -y+1/2, z+1'
'-x+1/2, y+1, -z+1'
'x+1, -y+1, -z+1/2'
'z+1/2, x+1/2, y+1/2'
'z+1, -x+1, -y+1/2'
'-z+1, -x+1/2, y+1'
'-z+1/2, x+1, -y+1'
'y+1/2, z+1/2, x+1/2'
'-y+1/2, z+1, -x+1'
'y+1, -z+1, -x+1/2'
'-y+1, -z+1/2, x+1'
'-x, -y, -z'
'x-1/2, y, -z-1/2'
'x, -y-1/2, z-1/2'
'-x-1/2, y-1/2, z'
'-z, -x, -y'
'-z-1/2, x-1/2, y'
'z-1/2, x, -y-1/2'
'z, -x-1/2, y-1/2'
'-y, -z, -x'
'y, -z-1/2, x-1/2'
'-y-1/2, z-1/2, x'
'y-1/2, z, -x-1/2'
'-x+1/2, -y+1/2, -z+1/2'
'x, y+1/2, -z'
'x+1/2, -y, z'
'-x, y, z+1/2'
'-z+1/2, -x+1/2, -y+1/2'
'-z, x, y+1/2'
'z, x+1/2, -y'
'z+1/2, -x, y'
'-y+1/2, -z+1/2, -x+1/2'
'y+1/2, -z, x'
'-y, z, x+1/2'
'y, z+1/2, -x'

loop_
_atom_site_label
_atom_site_type_symbol
_atom_site_fract_x
_atom_site_fract_y
_atom_site_fract_z
_atom_site_U_iso_or_equiv
_atom_site_adp_type
_atom_site_occupancy
_atom_site_symmetry_multiplicity
_atom_site_calc_flag
_atom_site_refinement_flags
In1 In 0.659807(19) 0.715259(19) 0.887051(17) 0.1105(4) Uani 1 1 d .
O1 O 0.72128(16) 0.69808(18) 0.90064(17) 0.1176(17) Uani 1 1 d .
O2 O 0.68356(19) 0.68265(19) 0.83423(14) 0.1260(19) Uani 1 1 d .
O3 O 0.61614(15) 0.73011(17) 0.84103(17) 0.1082(16) Uani 1 1 d .
O4 O 0.68347(15) 0.76783(16) 0.85765(16) 0.1115(15) Uani 1 1 d .
O5 O 0.6728(3) 0.7524(2) 0.94062(18) 0.147(2) Uani 1 1 d .
O6 O 0.6125(2) 0.7529(2) 0.9221(2) 0.167(3) Uani 1 1 d .
O7 O 0.6281(3) 0.6625(3) 0.8939(4) 0.209(5) Uani 1 1 d .
O8 O 0.6521(4) 0.6667(4) 0.9496(4) 0.259(7) Uani 1 1 d .
C1 C 0.6218(2) 0.7611(3) 0.8261(2) 0.095(2) Uani 1 1 d .
C2 C 0.6608(2) 0.7834(3) 0.8337(3) 0.103(2) Uani 1 1 d .
C3 C 0.6400(4) 0.7652(4) 0.9445(3) 0.144(4) Uani 1 1 d .
C4 C 0.6334(4) 0.6471(5) 0.9251(6) 0.178(6) Uani 1 1 d .
C5 C 0.6297(3) 0.7941(3) 0.9735(3) 0.143(4) Uani 1 1 d D
C6 C 0.6591(3) 0.8108(3) 0.9959(3) 0.162(4) Uani 1 1 d D
H6 H 0.6857 0.8049 0.9900 0.194 Uiso 1 1 calc R
C7 C 0.6509(3) 0.8358(3) 1.0267(3) 0.169(5) Uani 1 1 d D
H7 H 0.6719 0.8447 1.0428 0.203 Uiso 1 1 calc R
C8 C 0.6129(3) 0.8484(3) 1.0349(3) 0.143(4) Uani 1 1 d D
C9 C 0.5829(3) 0.8327(3) 1.0116(3) 0.163(4) Uani 1 1 d D
H9 H 0.5563 0.8399 1.0166 0.195 Uiso 1 1 calc R
C10 C 0.5915(3) 0.8064(3) 0.9810(3) 0.150(4) Uani 1 1 d D
H10 H 0.5707 0.7967 0.9651 0.180 Uiso 1 1 calc R
C11 C 0.6042(3) 0.8764(3) 1.0662(3) 0.147(4) Uani 1 1 d D
C12 C 0.5719(3) 0.8706(3) 1.0910(3) 0.153(4) Uani 1 1 d D
H12 H 0.5539 0.8498 1.0860 0.183 Uiso 1 1 calc R
C13 C 0.6146(3) 0.6100(4) 0.9336(4) 0.156(4) Uani 1 1 d D
C14 C 0.5974(4) 0.5879(4) 0.9049(4) 0.205(6) Uani 1 1 d D
H14 H 0.5981 0.5976 0.8787 0.246 Uiso 1 1 calc R
C15 C 0.5788(4) 0.5517(4) 0.9118(4) 0.183(5) Uani 1 1 d D
H15 H 0.5687 0.5371 0.8902 0.220 Uiso 1 1 calc R
C16 C 0.5747(3) 0.5371(3) 0.9496(3) 0.118(3) Uani 1 1 d D
C17 C 0.5909(3) 0.5607(3) 0.9788(3) 0.151(4) Uani 1 1 d D
H17 H 0.5885 0.5521 1.0053 0.181 Uiso 1 1 calc R
C18 C 0.6106(3) 0.5967(3) 0.9719(4) 0.176(5) Uani 1 1 d D
H18 H 0.6210 0.6115 0.9933 0.211 Uiso 1 1 calc R
C19 C 0.5536(2) 0.5017(2) 0.9583(2) 0.106(2) Uani 1 1 d D
C20 C 0.5636(2) 0.4789(2) 0.9901(2) 0.111(2) Uani 1 1 d D
H20 H 0.5864 0.4857 1.0049 0.134 Uiso 1 1 calc R

loop_
_atom_site_aniso_label
_atom_site_aniso_U_11
_atom_site_aniso_U_22
_atom_site_aniso_U_33
_atom_site_aniso_U_23
_atom_site_aniso_U_13
_atom_site_aniso_U_12
In1 0.1156(6) 0.1184(6) 0.0975(5) -0.0080(3) -0.0038(3) -0.0064(3)
O1 0.123(4) 0.132(4) 0.098(4) -0.011(3) -0.028(3) -0.009(3)
O2 0.137(5) 0.162(5) 0.079(3) -0.020(3) -0.019(3) 0.028(4)
O3 0.105(4) 0.101(4) 0.119(4) 0.012(3) -0.020(3) -0.021(3)
O4 0.093(3) 0.123(4) 0.119(4) 0.010(3) -0.014(3) -0.010(3)
O5 0.169(6) 0.161(6) 0.111(4) -0.029(4) 0.014(4) 0.011(5)
O6 0.168(7) 0.172(7) 0.160(6) -0.055(5) -0.002(5) -0.013(5)
O7 0.263(12) 0.126(6) 0.238(11) 0.044(7) 0.068(9) -0.039(6)
O8 0.249(13) 0.217(11) 0.310(16) 0.072(10) -0.039(10) -0.109(9)
C1 0.095(5) 0.112(6) 0.077(4) -0.005(4) -0.024(4) -0.008(5)
C2 0.089(5) 0.110(6) 0.111(6) 0.006(5) -0.011(4) -0.006(5)
C3 0.157(11) 0.146(9) 0.129(8) -0.023(7) 0.025(8) 0.012(8)
C4 0.140(10) 0.155(13) 0.240(18) 0.051(12) 0.036(11) 0.010(9)
C5 0.126(8) 0.167(9) 0.137(8) -0.037(7) 0.025(7) -0.006(7)
C6 0.136(8) 0.225(13) 0.125(8) -0.056(8) 0.010(6) -0.006(8)
C7 0.122(8) 0.216(12) 0.169(10) -0.092(9) 0.037(7) -0.035(7)
C8 0.138(8) 0.153(8) 0.138(8) -0.055(6) 0.056(6) -0.046(7)
C9 0.139(8) 0.160(9) 0.189(11) -0.055(8) 0.027(8) -0.039(7)
C10 0.193(11) 0.132(8) 0.125(7) -0.037(6) 0.001(7) -0.053(8)
C11 0.159(9) 0.126(7) 0.158(9) -0.046(6) 0.062(7) -0.037(7)
C12 0.160(9) 0.143(8) 0.154(9) -0.041(7) 0.053(7) -0.042(7)
C13 0.122(8) 0.164(11) 0.182(12) 0.014(9) 0.038(8) -0.028(7)
C14 0.205(14) 0.217(16) 0.194(14) 0.090(13) -0.017(12) -0.020(12)
C15 0.190(11) 0.153(10) 0.207(14) 0.038(9) 0.009(10) -0.014(9)
C16 0.134(7) 0.118(7) 0.101(6) 0.011(5) -0.004(5) -0.001(5)
C17 0.123(7) 0.151(9) 0.179(10) 0.024(8) -0.001(7) -0.024(7)
C18 0.136(9) 0.161(10) 0.230(14) 0.037(10) 0.036(9) -0.037(7)
C19 0.082(5) 0.106(6) 0.129(7) 0.006(5) 0.010(5) -0.013(4)
C20 0.111(6) 0.102(6) 0.121(6) 0.017(5) -0.006(5) -0.001(5)

loop_
_atom_type_symbol
_atom_type_description
_atom_type_scat_dispersion_real
_atom_type_scat_dispersion_imag
_atom_type_scat_source
C C 0.0033 0.0016 'International Tables Vol C Tables 4.2.6.8 and 6.1.1.4'
H H 0.0000 0.0000 'International Tables Vol C Tables 4.2.6.8 and 6.1.1.4'
O O 0.0106 0.0060 'International Tables Vol C Tables 4.2.6.8 and 6.1.1.4'
In In -0.7276 1.3100 'International Tables Vol C Tables 4.2.6.8 and 6.1.1.4'
N N 0.0061 0.0033 'International Tables Vol C Tables 4.2.6.8 and 6.1.1.4'

loop_
_geom_angle_atom_site_label_1
_geom_angle_atom_site_label_2
_geom_angle_atom_site_label_3
_geom_angle
_geom_angle_site_symmetry_1
_geom_angle_site_symmetry_3
O7 In1 O4 158.4(4) . .
O7 In1 O3 85.9(4) . .
O4 In1 O3 74.9(2) . .
O7 In1 O1 103.6(4) . .
O4 In1 O1 87.9(2) . .
O3 In1 O1 147.0(2) . .
O7 In1 O5 119.1(4) . .
O4 In1 O5 80.8(2) . .
O3 In1 O5 125.0(3) . .
O1 In1 O5 78.1(3) . .
O7 In1 O2 81.6(3) . .
O4 In1 O2 84.6(2) . .
O3 In1 O2 77.9(2) . .
O1 In1 O2 72.5(2) . .
O5 In1 O2 147.6(3) . .
O7 In1 O6 93.3(3) . .
O4 In1 O6 92.1(2) . .
O3 In1 O6 77.2(3) . .
O1 In1 O6 132.4(3) . .
O5 In1 O6 55.1(3) . .
O2 In1 O6 154.8(3) . .
O7 In1 C3 109.3(4) . .
O4 In1 C3 84.7(3) . .
O3 In1 C3 101.7(3) . .
O1 In1 C3 104.6(4) . .
O5 In1 C3 26.6(3) . .
O2 In1 C3 169.1(3) . .
O6 In1 C3 28.5(3) . .
C1 O1 In1 119.3(5) 45_666 .
C2 O2 In1 115.3(5) 45_666 .
C1 O3 In1 113.3(5) . .
C2 O4 In1 114.7(5) . .
C3 O5 In1 96.2(8) . .
C3 O6 In1 88.8(7) . .
C4 O7 In1 113.2(12) . .
O3 C1 O1 126.7(7) . 41_666
O3 C1 C2 120.2(7) . .
O1 C1 C2 113.0(8) 41_666 .
O4 C2 O2 125.9(8) . 41_666
O4 C2 C1 115.6(8) . .
O2 C2 C1 118.4(8) 41_666 .
O5 C3 O6 119.7(11) . .
O5 C3 C5 123.3(13) . .
O6 C3 C5 117.0(11) . .
O5 C3 In1 57.1(6) . .
O6 C3 In1 62.7(6) . .
C5 C3 In1 176.2(9) . .
O7 C4 O8 115.8(16) . .
O7 C4 C13 119.6(17) . .
O8 C4 C13 124.1(18) . .
C6 C5 C10 116.9(9) . .
C6 C5 C3 118.9(10) . .
C10 C5 C3 124.2(10) . .
C7 C6 C5 121.8(9) . .
C7 C6 H6 119.1 . .
C5 C6 H6 119.1 . .
C6 C7 C8 122.2(9) . .
C6 C7 H7 118.9 . .
C8 C7 H7 118.9 . .
C7 C8 C9 116.4(8) . .
C7 C8 C11 122.4(9) . .
C9 C8 C11 121.1(9) . .
C8 C9 C10 120.8(9) . .
C8 C9 H9 119.6 . .
C10 C9 H9 119.6 . .
C5 C10 C9 121.6(9) . .
C5 C10 H10 119.2 . .
C9 C10 H10 119.2 . .
C12 C11 C12 120.2(10) . 12_675
C12 C11 C8 120.4(9) . .
C12 C11 C8 119.3(9) 12_675 .
C11 C12 C11 119.7(10) . 6_467
C11 C12 H12 120.2 . .
C11 C12 H12 120.2 6_467 .
C14 C13 C18 116.8(12) . .
C14 C13 C4 121.8(14) . .
C18 C13 C4 121.2(13) . .
C13 C14 C15 123.8(12) . .
C13 C14 H14 118.1 . .
C15 C14 H14 118.1 . .
C16 C15 C14 121.0(12) . .
C16 C15 H15 119.5 . .
C14 C15 H15 119.5 . .
C15 C16 C17 114.6(10) . .
C15 C16 C19 122.9(10) . .
C17 C16 C19 122.4(8) . .
C16 C17 C18 124.7(11) . .
C16 C17 H17 117.6 . .
C18 C17 H17 117.6 . .
C13 C18 C17 119.0(12) . .
C13 C18 H18 120.5 . .
C17 C18 H18 120.5 . .
C20 C19 C20 117.4(9) . 10_646
C20 C19 C16 120.8(8) . .
C20 C19 C16 121.7(9) 10_646 .
C19 C20 C19 122.6(9) . 7_665
C19 C20 H20 118.7 . .
C19 C20 H20 118.7 7_665 .

loop_
_geom_bond_atom_site_label_1
_geom_bond_atom_site_label_2
_geom_bond_distance
_geom_bond_site_symmetry_2
In1 O7 2.104(8) .
In1 O4 2.199(5) .
In1 O3 2.214(5) .
In1 O1 2.217(6) .
In1 O5 2.258(6) .
In1 O2 2.258(5) .
In1 O6 2.376(7) .
In1 C3 2.672(11) .
O1 C1 1.271(9) 45_666
O2 C2 1.264(9) 45_666
O3 C1 1.184(9) .
O4 C2 1.238(9) .
O5 C3 1.205(12) .
O6 C3 1.274(13) .
O7 C4 1.196(17) .
O8 C4 1.24(2) .
C1 O1 1.271(9) 41_666
C1 C2 1.549(11) .
C2 O2 1.264(9) 41_666
C3 C5 1.435(14) .
C4 C13 1.441(18) .
C5 C6 1.378(8) .
C5 C10 1.385(8) .
C6 C7 1.374(8) .
C6 H6 0.9500 .
C7 C8 1.390(8) .
C7 H7 0.9500 .
C8 C9 1.395(8) .
C8 C11 1.456(11) .
C9 C10 1.403(8) .
C9 H9 0.9500 .
C10 H10 0.9500 .
C11 C12 1.398(8) .
C11 C12 1.411(11) 12_675
C12 C11 1.411(11) 6_467
C12 H12 0.9500 .
C13 C14 1.364(9) .
C13 C18 1.385(9) .
C14 C15 1.402(9) .
C14 H14 0.9500 .
C15 C16 1.384(8) .
C15 H15 0.9500 .
C16 C17 1.390(8) .
C16 C19 1.431(11) .
C17 C18 1.413(8) .
C17 H17 0.9500 .
C18 H18 0.9500 .
C19 C20 1.373(7) .
C19 C20 1.388(10) 10_646
C20 C19 1.388(10) 7_665
C20 H20 0.9500 .
